data_4065539
loop_
_publ_author_name
'Stollenz, Michael'
'Bhuvanesh, Nattamai'
'Reibenspies, Joseph H.'
'Gladysz, John A.'

_publ_section_title
;
 Syntheses and Structures of Digold Complexes of Macrobicyclic
 Dibridgehead Diphosphines That Can Turn Themselves Inside Out
;
_journal_issue 24
_journal_name_full Organometallics
_journal_page_first 6510
_journal_paper_doi 10.1021/om200924g
_journal_volume 30
_journal_year 2011
_chemical_formula_sum 'C50 H102 Au2 P2'
_chemical_formula_weight 1159.19
_chemical_name_systematic
; 
 ? 
;
_space_group_IT_number 2
_symmetry_cell_setting triclinic
_symmetry_space_group_name_Hall '-P 1'
_symmetry_space_group_name_H-M 'P -1'
_atom_sites_solution_hydrogens geom
_atom_sites_solution_primary direct
_atom_sites_solution_secondary difmap
_audit_creation_method SHELXL-97
_cell_angle_alpha 75.564(2)
_cell_angle_beta 86.040(2)
_cell_angle_gamma 77.449(2)
_cell_formula_units_Z 4
_cell_length_a 13.4640(6)
_cell_length_b 16.9901(7)
_cell_length_c 24.9660(10)
_cell_measurement_reflns_used 9475
_cell_measurement_temperature 110(2)
_cell_measurement_theta_max 60.89
_cell_measurement_theta_min 2.75
_cell_volume 5397.9(4)
_computing_cell_refinement
; 
  CELL-NOW (Sheldrick, 2003) and SAINT (BRUKER-NONIUS, 2003) 
;
_computing_data_collection 'FRAMBO (BRUKER-NONIUS, 2003)'
_computing_data_reduction 'Bruker SAINT'
_computing_molecular_graphics 'X-SEED (Barbour, 2001)'
_computing_publication_material 'Bruker SHELXTL'
_computing_structure_refinement 'SHELXL-97 (Sheldrick, 2008)'
_computing_structure_solution 'SHELXS-97 (Sheldrick, 2008)'
_diffrn_ambient_temperature 110(2)
_diffrn_measured_fraction_theta_full 0.957
_diffrn_measured_fraction_theta_max 0.957
_diffrn_measurement_device_type 'BRUKER GADDS D8 Discover'
_diffrn_measurement_method 'phi and omega scans'
_diffrn_radiation_monochromator graphite
_diffrn_radiation_source 'fine-focus sealed tube'
_diffrn_radiation_type CuK\a
_diffrn_radiation_wavelength 1.54178
_diffrn_reflns_av_R_equivalents 0.0526
_diffrn_reflns_av_sigmaI/netI 0.0507
_diffrn_reflns_limit_h_max 15
_diffrn_reflns_limit_h_min -15
_diffrn_reflns_limit_k_max 19
_diffrn_reflns_limit_k_min -19
_diffrn_reflns_limit_l_max 28
_diffrn_reflns_limit_l_min -27
_diffrn_reflns_number 57504
_diffrn_reflns_theta_full 60.00
_diffrn_reflns_theta_max 60.00
_diffrn_reflns_theta_min 1.83
_exptl_absorpt_coefficient_mu 10.828
_exptl_absorpt_correction_T_max 0.8994
_exptl_absorpt_correction_T_min 0.3125
_exptl_absorpt_correction_type multi-scan
_exptl_absorpt_process_details 'SADABS; (Sheldrick, 2006)'
_exptl_crystal_colour colorless
_exptl_crystal_density_diffrn 1.426
_exptl_crystal_density_method 'not measured'
_exptl_crystal_description block
_exptl_crystal_F_000 2360
_exptl_crystal_size_max 0.14
_exptl_crystal_size_mid 0.10
_exptl_crystal_size_min 0.01
_refine_diff_density_max 4.020
_refine_diff_density_min -1.425
_refine_diff_density_rms 0.166
_refine_ls_extinction_method none
_refine_ls_goodness_of_fit_ref 1.012
_refine_ls_hydrogen_treatment constr
_refine_ls_matrix_type full
_refine_ls_number_parameters 979
_refine_ls_number_reflns 15338
_refine_ls_number_restraints 0
_refine_ls_restrained_S_all 1.012
_refine_ls_R_factor_all 0.0744
_refine_ls_R_factor_gt 0.0519
_refine_ls_shift/su_max 0.002
_refine_ls_shift/su_mean 0.000
_refine_ls_structure_factor_coef Fsqd
_refine_ls_weighting_details 'calc w=1/[\s^2^(Fo^2^)+(0.0745P)^2^+41.9207P] where P=(Fo^2^+2Fc^2^)/3'
_refine_ls_weighting_scheme calc
_refine_ls_wR_factor_gt 0.1273
_refine_ls_wR_factor_ref 0.1439
_reflns_number_gt 11559
_reflns_number_total 15338
_reflns_threshold_expression >2sigma(I)
_cod_data_source_file om200924g_si_002.cif
_cod_data_source_block jgb0807
_cod_depositor_comments
;
The following automatic conversions were performed:

'_symmetry_cell_setting' value 'Triclinic' changed to 'triclinic'
according to /home/saulius/struct/CIF-dictionaries/cif_core.dic
dictionary named 'cif_core.dic' version 2.4.1 from 2010-06-29.

Automatic conversion script
Id: cif_fix_values 1715 2011-07-08 13:25:40Z adriana 
;
_cod_original_sg_symbol_H-M P-1
_cod_database_code 4065539

loop_
_symmetry_equiv_pos_as_xyz
'x, y, z'
'-x, -y, -z'

loop_
_atom_site_label
_atom_site_type_symbol
_atom_site_fract_x
_atom_site_fract_y
_atom_site_fract_z
_atom_site_U_iso_or_equiv
_atom_site_adp_type
_atom_site_occupancy
_atom_site_symmetry_multiplicity
_atom_site_calc_flag
_atom_site_refinement_flags
Au1 Au 0.59735(3) 0.13921(3) 1.273447(17) 0.03306(13) Uani 1 1 d .
Au2 Au 1.20586(3) 0.41589(3) 0.673291(16) 0.03019(13) Uani 1 1 d .
Au3 Au 0.12259(3) 0.11866(2) 0.765407(16) 0.02963(13) Uani 1 1 d .
Au4 Au 0.69088(3) 0.44558(3) 0.172001(16) 0.03136(13) Uani 1 1 d .
P1 P 0.67596(18) 0.16527(14) 1.18857(10) 0.0261(5) Uani 1 1 d .
P2 P 1.13158(19) 0.38277(17) 0.75966(10) 0.0326(6) Uani 1 1 d .
P3 P 0.20401(18) 0.15128(14) 0.68147(9) 0.0242(5) Uani 1 1 d .
P4 P 0.62285(19) 0.43209(17) 0.25969(10) 0.0324(6) Uani 1 1 d .
C1T C 0.5274(8) 0.1118(7) 1.3521(5) 0.048(3) Uani 1 1 d .
H1C1 H 0.5520 0.0531 1.3703 0.072 Uiso 1 1 calc R
H1C2 H 0.4535 0.1227 1.3481 0.072 Uiso 1 1 calc R
H1C3 H 0.5442 0.1467 1.3746 0.072 Uiso 1 1 calc R
C2T C 1.2693(8) 0.4436(6) 0.5940(4) 0.035(2) Uani 1 1 d .
H2C1 H 1.3287 0.3999 0.5907 0.053 Uiso 1 1 calc R
H2C2 H 1.2903 0.4970 0.5873 0.053 Uiso 1 1 calc R
H2C3 H 1.2187 0.4468 0.5667 0.053 Uiso 1 1 calc R
C3T C 0.0435(8) 0.0887(7) 0.8399(4) 0.041(3) Uani 1 1 d .
H3C1 H -0.0296 0.1100 0.8339 0.062 Uiso 1 1 calc R
H3C2 H 0.0663 0.1139 0.8669 0.062 Uiso 1 1 calc R
H3C3 H 0.0566 0.0283 0.8539 0.062 Uiso 1 1 calc R
C4T C 0.7491(8) 0.4600(7) 0.0918(4) 0.038(3) Uani 1 1 d .
H4C1 H 0.6930 0.4756 0.0658 0.056 Uiso 1 1 calc R
H4C2 H 0.7931 0.4076 0.0878 0.056 Uiso 1 1 calc R
H4C3 H 0.7889 0.5037 0.0841 0.056 Uiso 1 1 calc R
C1 C 0.6049(7) 0.2495(5) 1.1353(4) 0.027(2) Uani 1 1 d .
H1A H 0.5334 0.2429 1.1370 0.033 Uiso 1 1 calc R
H1B H 0.6048 0.3028 1.1446 0.033 Uiso 1 1 calc R
C2 C 0.6438(7) 0.2555(6) 1.0760(4) 0.030(2) Uani 1 1 d .
H2A H 0.7161 0.2600 1.0742 0.036 Uiso 1 1 calc R
H2B H 0.6408 0.2034 1.0657 0.036 Uiso 1 1 calc R
C3 C 0.5853(7) 0.3281(6) 1.0340(4) 0.032(2) Uani 1 1 d .
H3A H 0.5933 0.3803 1.0424 0.039 Uiso 1 1 calc R
H3B H 0.5121 0.3262 1.0379 0.039 Uiso 1 1 calc R
C4 C 0.6188(8) 0.3296(6) 0.9744(4) 0.035(2) Uani 1 1 d .
H4A H 0.6060 0.2793 0.9651 0.042 Uiso 1 1 calc R
H4B H 0.6930 0.3272 0.9711 0.042 Uiso 1 1 calc R
C5 C 0.5651(8) 0.4062(7) 0.9321(4) 0.044(3) Uani 1 1 d .
H5A H 0.5824 0.3976 0.8945 0.053 Uiso 1 1 calc R
H5B H 0.4907 0.4112 0.9376 0.053 Uiso 1 1 calc R
C6 C 0.5917(8) 0.4873(7) 0.9351(4) 0.044(3) Uani 1 1 d .
H6A H 0.5483 0.5333 0.9089 0.052 Uiso 1 1 calc R
H6B H 0.5746 0.4957 0.9728 0.052 Uiso 1 1 calc R
C7 C 0.7017(8) 0.4931(7) 0.9223(5) 0.044(3) Uani 1 1 d .
H7A H 0.7185 0.4879 0.8839 0.052 Uiso 1 1 calc R
H7B H 0.7459 0.4462 0.9475 0.052 Uiso 1 1 calc R
C8 C 0.7239(9) 0.5745(7) 0.9286(5) 0.047(3) Uani 1 1 d .
H8A H 0.7031 0.5806 0.9664 0.056 Uiso 1 1 calc R
H8B H 0.6813 0.6208 0.9022 0.056 Uiso 1 1 calc R
C9 C 0.8353(8) 0.5826(7) 0.9189(4) 0.040(3) Uani 1 1 d .
H9A H 0.8432 0.6335 0.9292 0.048 Uiso 1 1 calc R
H9B H 0.8784 0.5346 0.9438 0.048 Uiso 1 1 calc R
C10 C 0.8743(8) 0.5867(7) 0.8597(4) 0.041(3) Uani 1 1 d .
H10A H 0.8278 0.6314 0.8344 0.049 Uiso 1 1 calc R
H10B H 0.8729 0.5335 0.8505 0.049 Uiso 1 1 calc R
C11 C 0.9826(8) 0.6028(7) 0.8500(5) 0.043(3) Uani 1 1 d .
H11A H 0.9857 0.6523 0.8634 0.052 Uiso 1 1 calc R
H11B H 1.0299 0.5549 0.8725 0.052 Uiso 1 1 calc R
C12 C 1.0195(8) 0.6164(6) 0.7906(5) 0.043(3) Uani 1 1 d .
H12A H 1.0874 0.6307 0.7884 0.052 Uiso 1 1 calc R
H12B H 0.9727 0.6647 0.7681 0.052 Uiso 1 1 calc R
C13 C 1.0274(8) 0.5427(6) 0.7650(4) 0.038(3) Uani 1 1 d .
H13A H 0.9586 0.5313 0.7640 0.046 Uiso 1 1 calc R
H13B H 1.0528 0.5575 0.7264 0.046 Uiso 1 1 calc R
C14 C 1.0969(8) 0.4652(6) 0.7961(4) 0.036(2) Uani 1 1 d .
H14A H 1.0633 0.4435 0.8316 0.043 Uiso 1 1 calc R
H14B H 1.1599 0.4801 0.8049 0.043 Uiso 1 1 calc R
C15 C 0.7048(7) 0.0745(6) 1.1596(4) 0.029(2) Uani 1 1 d .
H15A H 0.7416 0.0883 1.1239 0.035 Uiso 1 1 calc R
H15B H 0.7506 0.0291 1.1849 0.035 Uiso 1 1 calc R
C16 C 0.6114(8) 0.0441(6) 1.1502(5) 0.038(3) Uani 1 1 d .
H16A H 0.5696 0.0872 1.1215 0.046 Uiso 1 1 calc R
H16B H 0.5703 0.0369 1.1848 0.046 Uiso 1 1 calc R
C17 C 0.6353(9) -0.0379(7) 1.1321(5) 0.047(3) Uani 1 1 d .
H17A H 0.6733 -0.0819 1.1618 0.057 Uiso 1 1 calc R
H17B H 0.5705 -0.0538 1.1273 0.057 Uiso 1 1 calc R
C18 C 0.6960(10) -0.0340(8) 1.0796(6) 0.061(4) Uani 1 1 d .
H18A H 0.7139 -0.0906 1.0731 0.074 Uiso 1 1 calc R
H18B H 0.7605 -0.0180 1.0849 0.074 Uiso 1 1 calc R
C19 C 0.6469(9) 0.0247(8) 1.0278(5) 0.053(3) Uani 1 1 d .
H19A H 0.5838 0.0078 1.0213 0.063 Uiso 1 1 calc R
H19B H 0.6273 0.0813 1.0342 0.063 Uiso 1 1 calc R
C20 C 0.7105(11) 0.0281(9) 0.9780(7) 0.071(4) Uani 1 1 d .
H20A H 0.7247 -0.0272 0.9695 0.086 Uiso 1 1 calc R
H20B H 0.7763 0.0399 0.9855 0.086 Uiso 1 1 calc R
C21 C 0.6647(16) 0.0924(10) 0.9278(8) 0.107(7) Uani 1 1 d .
H21A H 0.6410 0.1461 0.9380 0.129 Uiso 1 1 calc R
H21B H 0.6043 0.0759 0.9169 0.129 Uiso 1 1 calc R
C22 C 0.738(2) 0.1050(12) 0.8770(8) 0.138(10) Uani 1 1 d .
H22A H 0.8030 0.1108 0.8902 0.165 Uiso 1 1 calc R
H22B H 0.7522 0.0534 0.8637 0.165 Uiso 1 1 calc R
C23 C 0.7091(16) 0.1691(13) 0.8333(7) 0.110(7) Uani 1 1 d .
H23A H 0.6462 0.1610 0.8190 0.132 Uiso 1 1 calc R
H23B H 0.7622 0.1642 0.8042 0.132 Uiso 1 1 calc R
C24 C 0.6894(10) 0.2562(10) 0.8390(5) 0.068(4) Uani 1 1 d .
H24A H 0.6410 0.2610 0.8703 0.081 Uiso 1 1 calc R
H24B H 0.6555 0.2929 0.8051 0.081 Uiso 1 1 calc R
C25 C 0.7821(9) 0.2890(9) 0.8485(5) 0.056(3) Uani 1 1 d .
H25A H 0.8217 0.2492 0.8795 0.068 Uiso 1 1 calc R
H25B H 0.7589 0.3425 0.8592 0.068 Uiso 1 1 calc R
C26 C 0.8512(8) 0.3019(7) 0.7968(4) 0.042(3) Uani 1 1 d .
H26A H 0.8732 0.2488 0.7855 0.051 Uiso 1 1 calc R
H26B H 0.8123 0.3429 0.7661 0.051 Uiso 1 1 calc R
C27 C 0.9452(8) 0.3325(7) 0.8074(4) 0.042(3) Uani 1 1 d .
H27A H 0.9853 0.2905 0.8372 0.050 Uiso 1 1 calc R
H27B H 0.9231 0.3845 0.8201 0.050 Uiso 1 1 calc R
C28 C 1.0135(7) 0.3489(6) 0.7551(4) 0.034(2) Uani 1 1 d .
H28A H 0.9720 0.3914 0.7261 0.041 Uiso 1 1 calc R
H28B H 1.0313 0.2971 0.7420 0.041 Uiso 1 1 calc R
C29 C 0.8013(7) 0.1911(6) 1.1888(4) 0.029(2) Uani 1 1 d .
H29A H 0.8342 0.1931 1.1519 0.035 Uiso 1 1 calc R
H29B H 0.7930 0.2467 1.1964 0.035 Uiso 1 1 calc R
C30 C 0.8692(8) 0.1263(7) 1.2329(4) 0.038(2) Uani 1 1 d .
H30A H 0.8361 0.1252 1.2696 0.045 Uiso 1 1 calc R
H30B H 0.8753 0.0708 1.2256 0.045 Uiso 1 1 calc R
C31 C 0.9760(8) 0.1432(7) 1.2344(4) 0.040(3) Uani 1 1 d .
H31A H 0.9694 0.2002 1.2392 0.048 Uiso 1 1 calc R
H31B H 1.0114 0.1042 1.2671 0.048 Uiso 1 1 calc R
C32 C 1.0397(8) 0.1351(7) 1.1848(4) 0.043(3) Uani 1 1 d .
H32A H 1.0053 0.1755 1.1523 0.051 Uiso 1 1 calc R
H32B H 1.0440 0.0788 1.1792 0.051 Uiso 1 1 calc R
C33 C 1.1483(8) 0.1490(7) 1.1868(5) 0.042(3) Uani 1 1 d .
H33A H 1.1444 0.2038 1.1949 0.050 Uiso 1 1 calc R
H33B H 1.1847 0.1060 1.2175 0.050 Uiso 1 1 calc R
C34 C 1.2092(9) 0.1460(8) 1.1334(5) 0.050(3) Uani 1 1 d .
H34A H 1.1683 0.1841 1.1023 0.060 Uiso 1 1 calc R
H34B H 1.2192 0.0891 1.1278 0.060 Uiso 1 1 calc R
C35 C 1.3131(7) 0.1691(7) 1.1309(4) 0.036(2) Uani 1 1 d .
H35A H 1.3034 0.2263 1.1359 0.044 Uiso 1 1 calc R
H35B H 1.3541 0.1314 1.1622 0.044 Uiso 1 1 calc R
C36 C 1.3726(7) 0.1645(7) 1.0773(4) 0.038(3) Uani 1 1 d .
H36A H 1.4377 0.1819 1.0791 0.045 Uiso 1 1 calc R
H36B H 1.3893 0.1059 1.0747 0.045 Uiso 1 1 calc R
C37 C 1.3186(8) 0.2172(7) 1.0249(4) 0.042(3) Uani 1 1 d .
H37A H 1.2551 0.1982 1.0222 0.051 Uiso 1 1 calc R
H37B H 1.2992 0.2755 1.0282 0.051 Uiso 1 1 calc R
C38 C 1.3791(7) 0.2155(6) 0.9721(4) 0.034(2) Uani 1 1 d .
H38A H 1.3989 0.1574 0.9686 0.041 Uiso 1 1 calc R
H38B H 1.4423 0.2353 0.9743 0.041 Uiso 1 1 calc R
C39 C 1.3220(8) 0.2684(7) 0.9207(4) 0.039(3) Uani 1 1 d .
H39A H 1.2544 0.2541 0.9218 0.047 Uiso 1 1 calc R
H39B H 1.3107 0.3274 0.9222 0.047 Uiso 1 1 calc R
C40 C 1.3730(7) 0.2602(6) 0.8661(4) 0.032(2) Uani 1 1 d .
H40A H 1.4400 0.2759 0.8643 0.039 Uiso 1 1 calc R
H40B H 1.3852 0.2013 0.8644 0.039 Uiso 1 1 calc R
C41 C 1.3123(8) 0.3128(7) 0.8170(4) 0.046(3) Uani 1 1 d .
H41A H 1.3048 0.3717 0.8180 0.055 Uiso 1 1 calc R
H41B H 1.3527 0.3051 0.7833 0.055 Uiso 1 1 calc R
C42 C 1.2094(8) 0.2979(7) 0.8110(4) 0.040(3) Uani 1 1 d .
H42A H 1.1736 0.2919 0.8473 0.048 Uiso 1 1 calc R
H42B H 1.2164 0.2452 0.7996 0.048 Uiso 1 1 calc R
C43 C 0.1227(7) 0.2360(5) 0.6322(4) 0.026(2) Uani 1 1 d .
H43A H 0.0539 0.2234 0.6345 0.031 Uiso 1 1 calc R
H43B H 0.1165 0.2876 0.6449 0.031 Uiso 1 1 calc R
C44 C 0.1547(7) 0.2538(6) 0.5725(4) 0.029(2) Uani 1 1 d .
H44A H 0.1621 0.2028 0.5591 0.034 Uiso 1 1 calc R
H44B H 0.2221 0.2693 0.5691 0.034 Uiso 1 1 calc R
C45 C 0.0800(8) 0.3228(6) 0.5367(4) 0.036(2) Uani 1 1 d .
H45A H 0.0129 0.3068 0.5407 0.044 Uiso 1 1 calc R
H45B H 0.0725 0.3732 0.5509 0.044 Uiso 1 1 calc R
C46 C 0.1071(8) 0.3442(7) 0.4766(4) 0.042(3) Uani 1 1 d .
H46A H 0.1181 0.2935 0.4624 0.051 Uiso 1 1 calc R
H46B H 0.1719 0.3640 0.4720 0.051 Uiso 1 1 calc R
C47 C 0.0252(9) 0.4111(7) 0.4423(4) 0.046(3) Uani 1 1 d .
H47A H -0.0388 0.3902 0.4461 0.055 Uiso 1 1 calc R
H47B H 0.0123 0.4607 0.4578 0.055 Uiso 1 1 calc R
C48 C 0.0510(9) 0.4367(8) 0.3823(5) 0.055(3) Uani 1 1 d .
H48A H -0.0084 0.4763 0.3632 0.066 Uiso 1 1 calc R
H48B H 0.0637 0.3871 0.3668 0.066 Uiso 1 1 calc R
C49 C 0.1444(9) 0.4773(7) 0.3696(5) 0.051(3) Uani 1 1 d .
H49A H 0.2047 0.4371 0.3874 0.061 Uiso 1 1 calc R
H49B H 0.1573 0.4904 0.3292 0.061 Uiso 1 1 calc R
C50 C 0.1316(10) 0.5563(8) 0.3897(5) 0.060(3) Uani 1 1 d .
H50A H 0.1242 0.5422 0.4305 0.071 Uiso 1 1 calc R
H50B H 0.0681 0.5945 0.3744 0.071 Uiso 1 1 calc R
C51 C 0.2207(11) 0.6016(8) 0.3734(6) 0.067(4) Uani 1 1 d .
H51A H 0.2415 0.6014 0.3346 0.080 Uiso 1 1 calc R
H51B H 0.1974 0.6602 0.3755 0.080 Uiso 1 1 calc R
C52 C 0.3127(10) 0.5619(9) 0.4105(5) 0.062(4) Uani 1 1 d .
H52A H 0.2910 0.5595 0.4495 0.074 Uiso 1 1 calc R
H52B H 0.3381 0.5042 0.4070 0.074 Uiso 1 1 calc R
C53 C 0.3981(13) 0.6084(9) 0.3967(7) 0.078(4) Uani 1 1 d .
H53A H 0.4509 0.5827 0.4251 0.094 Uiso 1 1 calc R
H53B H 0.3711 0.6660 0.4000 0.094 Uiso 1 1 calc R
C54 C 0.4500(11) 0.6125(7) 0.3397(6) 0.059(3) Uani 1 1 d .
H54A H 0.3997 0.6437 0.3109 0.071 Uiso 1 1 calc R
H54B H 0.5050 0.6438 0.3367 0.071 Uiso 1 1 calc R
C55 C 0.4951(9) 0.5272(7) 0.3285(5) 0.051(3) Uani 1 1 d .
H55A H 0.5398 0.4936 0.3595 0.061 Uiso 1 1 calc R
H55B H 0.4392 0.4984 0.3272 0.061 Uiso 1 1 calc R
C56 C 0.5555(9) 0.5327(7) 0.2752(4) 0.044(3) Uani 1 1 d .
H56A H 0.6069 0.5664 0.2757 0.052 Uiso 1 1 calc R
H56B H 0.5089 0.5633 0.2445 0.052 Uiso 1 1 calc R
C57 C 0.2359(7) 0.0655(6) 0.6479(4) 0.025(2) Uani 1 1 d .
H57A H 0.2732 0.0834 0.6129 0.031 Uiso 1 1 calc R
H57B H 0.2824 0.0189 0.6720 0.031 Uiso 1 1 calc R
C58 C 0.1442(7) 0.0337(6) 0.6349(4) 0.027(2) Uani 1 1 d .
H58A H 0.1059 0.0168 0.6697 0.032 Uiso 1 1 calc R
H58B H 0.0985 0.0796 0.6098 0.032 Uiso 1 1 calc R
C59 C 0.1737(8) -0.0393(6) 0.6082(4) 0.033(2) Uani 1 1 d .
H59A H 0.1121 -0.0608 0.6055 0.040 Uiso 1 1 calc R
H59B H 0.2219 -0.0841 0.6326 0.040 Uiso 1 1 calc R
C60 C 0.2232(7) -0.0187(6) 0.5499(4) 0.030(2) Uani 1 1 d .
H60A H 0.2800 0.0091 0.5515 0.036 Uiso 1 1 calc R
H60B H 0.2518 -0.0710 0.5387 0.036 Uiso 1 1 calc R
C61 C 0.1471(8) 0.0378(6) 0.5063(4) 0.033(2) Uani 1 1 d .
H61A H 0.0926 0.0085 0.5030 0.040 Uiso 1 1 calc R
H61B H 0.1151 0.0886 0.5188 0.040 Uiso 1 1 calc R
C62 C 0.1970(8) 0.0627(7) 0.4499(4) 0.035(2) Uani 1 1 d .
H62A H 0.2347 0.0119 0.4391 0.042 Uiso 1 1 calc R
H62B H 0.2469 0.0966 0.4525 0.042 Uiso 1 1 calc R
C63 C 0.1199(8) 0.1123(8) 0.4047(4) 0.045(3) Uani 1 1 d .
H63A H 0.0728 0.0766 0.4010 0.053 Uiso 1 1 calc R
H63B H 0.0791 0.1605 0.4172 0.053 Uiso 1 1 calc R
C64 C 0.1648(9) 0.1435(7) 0.3486(4) 0.044(3) Uani 1 1 d .
H64A H 0.2117 0.0963 0.3377 0.053 Uiso 1 1 calc R
H64B H 0.1092 0.1643 0.3214 0.053 Uiso 1 1 calc R
C65 C 0.2214(8) 0.2111(7) 0.3456(4) 0.039(3) Uani 1 1 d .
H65A H 0.2774 0.1899 0.3724 0.047 Uiso 1 1 calc R
H65B H 0.1746 0.2578 0.3571 0.047 Uiso 1 1 calc R
C66 C 0.2657(8) 0.2440(7) 0.2894(4) 0.040(3) Uani 1 1 d .
H66A H 0.2096 0.2671 0.2627 0.048 Uiso 1 1 calc R
H66B H 0.3109 0.1971 0.2772 0.048 Uiso 1 1 calc R
C67 C 0.3259(8) 0.3110(7) 0.2877(4) 0.035(2) Uani 1 1 d .
H67A H 0.2795 0.3597 0.2969 0.042 Uiso 1 1 calc R
H67B H 0.3788 0.2895 0.3164 0.042 Uiso 1 1 calc R
C68 C 0.3771(8) 0.3390(7) 0.2318(4) 0.044(3) Uani 1 1 d .
H68A H 0.4208 0.2898 0.2217 0.053 Uiso 1 1 calc R
H68B H 0.3239 0.3632 0.2034 0.053 Uiso 1 1 calc R
C69 C 0.4412(9) 0.4023(7) 0.2310(4) 0.043(3) Uani 1 1 d .
H69A H 0.4697 0.4193 0.1933 0.051 Uiso 1 1 calc R
H69B H 0.3976 0.4523 0.2402 0.051 Uiso 1 1 calc R
C70 C 0.5270(7) 0.3683(6) 0.2715(4) 0.034(2) Uani 1 1 d .
H70A H 0.5597 0.3114 0.2686 0.041 Uiso 1 1 calc R
H70B H 0.4988 0.3647 0.3095 0.041 Uiso 1 1 calc R
C71 C 0.3248(7) 0.1845(6) 0.6792(4) 0.028(2) Uani 1 1 d .
H71A H 0.3426 0.2069 0.6401 0.034 Uiso 1 1 calc R
H71B H 0.3150 0.2306 0.6980 0.034 Uiso 1 1 calc R
C72 C 0.4139(8) 0.1179(6) 0.7054(5) 0.039(3) Uani 1 1 d .
H72A H 0.4185 0.0689 0.6899 0.047 Uiso 1 1 calc R
H72B H 0.3998 0.1005 0.7456 0.047 Uiso 1 1 calc R
C73 C 0.5178(8) 0.1438(7) 0.6971(5) 0.045(3) Uani 1 1 d .
H73A H 0.5288 0.1659 0.6570 0.054 Uiso 1 1 calc R
H73B H 0.5147 0.1898 0.7154 0.054 Uiso 1 1 calc R
C74 C 0.6074(9) 0.0773(7) 0.7185(5) 0.049(3) Uani 1 1 d .
H74A H 0.6076 0.0293 0.7026 0.058 Uiso 1 1 calc R
H74B H 0.5997 0.0586 0.7591 0.058 Uiso 1 1 calc R
C75 C 0.7098(9) 0.1031(8) 0.7054(4) 0.048(3) Uani 1 1 d .
H75A H 0.7627 0.0602 0.7279 0.058 Uiso 1 1 calc R
H75B H 0.7063 0.1557 0.7165 0.058 Uiso 1 1 calc R
C76 C 0.7426(8) 0.1155(7) 0.6438(4) 0.038(2) Uani 1 1 d .
H76A H 0.7501 0.0622 0.6330 0.045 Uiso 1 1 calc R
H76B H 0.6886 0.1566 0.6209 0.045 Uiso 1 1 calc R
C77 C 0.8417(8) 0.1452(7) 0.6323(4) 0.038(2) Uani 1 1 d .
H77A H 0.8927 0.1079 0.6590 0.045 Uiso 1 1 calc R
H77B H 0.8310 0.2014 0.6391 0.045 Uiso 1 1 calc R
C78 C 0.8859(8) 0.1488(6) 0.5739(4) 0.036(2) Uani 1 1 d .
H78A H 0.9498 0.1695 0.5708 0.043 Uiso 1 1 calc R
H78B H 0.9034 0.0916 0.5683 0.043 Uiso 1 1 calc R
C79 C 0.8160(7) 0.2030(7) 0.5281(4) 0.035(2) Uani 1 1 d .
H79A H 0.7931 0.2589 0.5353 0.042 Uiso 1 1 calc R
H79B H 0.7550 0.1791 0.5285 0.042 Uiso 1 1 calc R
C80 C 0.8665(7) 0.2115(6) 0.4710(4) 0.033(2) Uani 1 1 d .
H80A H 0.9238 0.2399 0.4698 0.040 Uiso 1 1 calc R
H80B H 0.8953 0.1552 0.4655 0.040 Uiso 1 1 calc R
C81 C 0.7966(8) 0.2586(7) 0.4242(4) 0.036(2) Uani 1 1 d .
H81A H 0.7666 0.3143 0.4302 0.043 Uiso 1 1 calc R
H81B H 0.7402 0.2294 0.4249 0.043 Uiso 1 1 calc R
C82 C 0.8477(8) 0.2691(6) 0.3664(4) 0.034(2) Uani 1 1 d .
H82A H 0.8940 0.3082 0.3629 0.040 Uiso 1 1 calc R
H82B H 0.8898 0.2148 0.3633 0.040 Uiso 1 1 calc R
C83 C 0.7739(8) 0.3009(6) 0.3185(4) 0.037(2) Uani 1 1 d .
H83A H 0.7277 0.2619 0.3214 0.044 Uiso 1 1 calc R
H83B H 0.8127 0.3025 0.2832 0.044 Uiso 1 1 calc R
C84 C 0.7098(8) 0.3887(6) 0.3176(4) 0.039(3) Uani 1 1 d .
H84A H 0.7566 0.4268 0.3163 0.047 Uiso 1 1 calc R
H84B H 0.6698 0.3862 0.3525 0.047 Uiso 1 1 calc R
C1A C 1.0070(15) 0.2660(10) 0.9925(10) 0.122(9) Uani 1 1 d .
H1A1 H 1.0583 0.2509 1.0224 0.146 Uiso 1 1 calc R
C2A C 0.9221(12) 0.2530(9) 1.0234(7) 0.077(4) Uani 1 1 d .
H2A1 H 0.8615 0.2924 1.0053 0.093 Uiso 1 1 calc R
H2A2 H 0.9278 0.2628 1.0604 0.093 Uiso 1 1 calc R
C3A C 0.9102(12) 0.1617(9) 1.0292(6) 0.075(4) Uani 1 1 d .
H3A1 H 0.9083 0.1318 1.0687 0.090 Uiso 1 1 calc R
H3A2 H 0.8473 0.1606 1.0114 0.090 Uiso 1 1 calc R
C4A C 1.0005(11) 0.1251(9) 1.0010(7) 0.075(4) Uani 1 1 d .
H4A1 H 0.9822 0.0910 0.9778 0.090 Uiso 1 1 calc R
H4A2 H 1.0515 0.0894 1.0282 0.090 Uiso 1 1 calc R
C5A C 1.0426(10) 0.1973(8) 0.9652(5) 0.060(3) Uani 1 1 d .
H5A1 H 1.1179 0.1831 0.9636 0.072 Uiso 1 1 calc R
H5A2 H 1.0164 0.2122 0.9272 0.072 Uiso 1 1 calc R
C6A C 1.0225(11) 0.3484(8) 0.9644(6) 0.064(4) Uani 1 1 d .
H6A1 H 0.9860 0.3674 0.9294 0.097 Uiso 1 1 calc R
H6A2 H 1.0954 0.3464 0.9570 0.097 Uiso 1 1 calc R
H6A3 H 0.9968 0.3871 0.9878 0.097 Uiso 1 1 calc R
C1B C 0.5032(14) 0.1829(11) 0.5043(7) 0.089(5) Uani 1 1 d .
H1B1 H 0.5629 0.1746 0.4787 0.107 Uiso 1 1 calc R
C2B C 0.5075(11) 0.2556(9) 0.5261(6) 0.070(4) Uani 1 1 d .
H2B1 H 0.5767 0.2509 0.5393 0.084 Uiso 1 1 calc R
H2B2 H 0.4587 0.2590 0.5574 0.084 Uiso 1 1 calc R
C3B C 0.4793(15) 0.3335(11) 0.4779(6) 0.095(6) Uani 1 1 d .
H3B1 H 0.4341 0.3797 0.4907 0.114 Uiso 1 1 calc R
H3B2 H 0.5408 0.3522 0.4600 0.114 Uiso 1 1 calc R
C4B C 0.424(2) 0.3014(14) 0.4392(7) 0.133(8) Uani 1 1 d .
H4B1 H 0.4652 0.2993 0.4049 0.159 Uiso 1 1 calc R
H4B2 H 0.3577 0.3391 0.4291 0.159 Uiso 1 1 calc R
C5B C 0.4083(12) 0.2116(12) 0.4696(7) 0.087(5) Uani 1 1 d .
H5B1 H 0.3454 0.2134 0.4928 0.105 Uiso 1 1 calc R
H5B2 H 0.4075 0.1767 0.4434 0.105 Uiso 1 1 calc R
C6B C 0.5053(14) 0.1046(10) 0.5452(7) 0.088(5) Uani 1 1 d .
H6B1 H 0.5701 0.0877 0.5646 0.132 Uiso 1 1 calc R
H6B2 H 0.4980 0.0617 0.5265 0.132 Uiso 1 1 calc R
H6B3 H 0.4491 0.1116 0.5718 0.132 Uiso 1 1 calc R

loop_
_atom_site_aniso_label
_atom_site_aniso_U_11
_atom_site_aniso_U_22
_atom_site_aniso_U_33
_atom_site_aniso_U_23
_atom_site_aniso_U_13
_atom_site_aniso_U_12
Au1 0.0364(2) 0.0288(2) 0.0296(2) -0.00064(18) -0.00084(18) -0.0046(2)
Au2 0.0337(2) 0.0305(2) 0.0302(2) -0.01152(18) 0.00121(17) -0.01060(19)
Au3 0.0365(2) 0.0259(2) 0.0264(2) -0.00654(17) 0.00052(17) -0.00631(19)
Au4 0.0323(2) 0.0345(2) 0.0282(2) -0.00343(18) -0.00429(17) -0.0125(2)
P1 0.0306(13) 0.0201(12) 0.0265(13) -0.0032(10) -0.0054(10) -0.0046(11)
P2 0.0307(14) 0.0401(15) 0.0278(14) -0.0101(12) 0.0009(11) -0.0072(12)
P3 0.0300(13) 0.0198(12) 0.0232(12) -0.0067(10) -0.0003(10) -0.0044(11)
P4 0.0293(13) 0.0371(15) 0.0286(14) -0.0016(11) -0.0036(11) -0.0088(12)
C1T 0.032(6) 0.039(6) 0.050(7) 0.000(5) 0.013(5) 0.022(5)
C2T 0.041(6) 0.038(6) 0.031(6) -0.012(5) 0.006(5) -0.015(5)
C3T 0.038(6) 0.035(6) 0.043(7) -0.001(5) 0.006(5) -0.003(5)
C4T 0.036(6) 0.050(7) 0.025(5) -0.007(5) -0.005(4) -0.006(5)
C1 0.036(5) 0.018(5) 0.024(5) 0.001(4) -0.005(4) -0.006(4)
C2 0.031(5) 0.020(5) 0.036(6) -0.002(4) -0.007(4) -0.004(4)
C3 0.028(5) 0.029(5) 0.041(6) -0.006(5) -0.004(4) -0.010(5)
C4 0.032(5) 0.037(6) 0.030(6) 0.000(5) 0.001(4) -0.005(5)
C5 0.038(6) 0.054(7) 0.035(6) -0.006(5) 0.003(5) -0.006(6)
C6 0.046(7) 0.042(6) 0.030(6) 0.006(5) 0.009(5) -0.001(6)
C7 0.047(7) 0.037(6) 0.039(6) -0.001(5) -0.002(5) -0.002(5)
C8 0.053(7) 0.040(6) 0.035(6) 0.002(5) 0.005(5) 0.002(6)
C9 0.050(7) 0.032(6) 0.034(6) -0.007(5) 0.000(5) -0.002(5)
C10 0.039(6) 0.046(7) 0.037(6) -0.006(5) -0.002(5) -0.011(5)
C11 0.040(6) 0.030(6) 0.062(8) -0.019(6) 0.001(5) -0.007(5)
C12 0.037(6) 0.028(6) 0.067(8) -0.015(5) 0.006(5) -0.010(5)
C13 0.038(6) 0.041(6) 0.036(6) -0.012(5) 0.006(5) -0.009(5)
C14 0.040(6) 0.035(6) 0.036(6) -0.012(5) 0.001(5) -0.011(5)
C15 0.030(5) 0.018(5) 0.038(6) -0.004(4) -0.009(4) -0.002(4)
C16 0.037(6) 0.029(6) 0.049(7) -0.007(5) -0.014(5) -0.007(5)
C17 0.056(7) 0.031(6) 0.060(8) -0.009(6) -0.022(6) -0.012(6)
C18 0.050(8) 0.042(7) 0.105(12) -0.035(8) -0.036(8) -0.004(6)
C19 0.053(7) 0.050(7) 0.068(9) -0.033(7) 0.005(6) -0.017(6)
C20 0.074(10) 0.059(9) 0.098(12) -0.039(9) 0.028(9) -0.038(8)
C21 0.160(18) 0.071(11) 0.112(14) -0.054(11) 0.089(14) -0.061(12)
C22 0.24(3) 0.084(13) 0.103(16) -0.055(12) 0.098(17) -0.052(16)
C23 0.149(18) 0.153(19) 0.069(11) -0.053(13) 0.046(12) -0.104(16)
C24 0.070(9) 0.111(12) 0.042(7) -0.021(8) 0.010(6) -0.059(9)
C25 0.059(8) 0.069(8) 0.050(7) -0.023(7) 0.014(6) -0.029(7)
C26 0.039(6) 0.054(7) 0.038(6) -0.011(5) 0.006(5) -0.021(6)
C27 0.052(7) 0.044(6) 0.028(6) -0.003(5) 0.005(5) -0.017(6)
C28 0.034(6) 0.034(6) 0.032(6) -0.008(5) 0.009(4) -0.010(5)
C29 0.033(5) 0.024(5) 0.031(5) -0.007(4) -0.005(4) -0.007(4)
C30 0.039(6) 0.039(6) 0.037(6) -0.005(5) -0.009(5) -0.014(5)
C31 0.047(6) 0.038(6) 0.037(6) -0.007(5) -0.009(5) -0.014(5)
C32 0.044(6) 0.054(7) 0.039(6) -0.012(5) -0.008(5) -0.026(6)
C33 0.043(6) 0.037(6) 0.047(7) -0.009(5) -0.006(5) -0.013(5)
C34 0.045(7) 0.068(8) 0.048(7) -0.023(6) 0.000(5) -0.023(6)
C35 0.032(6) 0.037(6) 0.043(6) -0.009(5) -0.006(5) -0.012(5)
C36 0.029(5) 0.045(6) 0.044(6) -0.010(5) -0.008(5) -0.015(5)
C37 0.034(6) 0.051(7) 0.045(7) -0.015(6) -0.003(5) -0.008(6)
C38 0.028(5) 0.032(6) 0.046(6) -0.014(5) -0.008(5) -0.003(5)
C39 0.031(6) 0.043(6) 0.044(7) -0.014(5) -0.005(5) -0.003(5)
C40 0.031(5) 0.025(5) 0.039(6) -0.001(5) -0.002(4) -0.010(5)
C41 0.040(6) 0.048(7) 0.038(6) -0.002(5) 0.005(5) 0.002(6)
C42 0.054(7) 0.042(6) 0.027(6) -0.001(5) 0.006(5) -0.026(6)
C43 0.029(5) 0.019(5) 0.030(5) -0.010(4) 0.002(4) -0.001(4)
C44 0.035(5) 0.022(5) 0.029(5) -0.007(4) -0.003(4) -0.004(4)
C45 0.030(6) 0.025(5) 0.052(7) -0.008(5) -0.010(5) 0.000(5)
C46 0.052(7) 0.037(6) 0.032(6) 0.006(5) -0.004(5) -0.011(6)
C47 0.054(7) 0.044(7) 0.036(6) 0.004(5) -0.017(5) -0.009(6)
C48 0.050(7) 0.055(8) 0.051(8) -0.005(6) -0.016(6) 0.007(6)
C49 0.062(8) 0.045(7) 0.036(7) -0.001(5) -0.002(6) -0.001(6)
C50 0.061(8) 0.059(8) 0.054(8) -0.015(7) 0.009(6) -0.005(7)
C51 0.081(10) 0.048(8) 0.066(9) -0.011(7) -0.006(8) -0.004(7)
C52 0.072(9) 0.066(9) 0.042(7) -0.004(7) 0.000(6) -0.013(8)
C53 0.094(12) 0.062(9) 0.089(11) -0.042(9) 0.010(9) -0.014(9)
C54 0.076(9) 0.035(7) 0.072(9) -0.022(6) 0.003(7) -0.015(7)
C55 0.052(7) 0.043(7) 0.056(8) -0.011(6) 0.001(6) -0.005(6)
C56 0.051(7) 0.045(7) 0.040(6) -0.009(5) -0.001(5) -0.022(6)
C57 0.027(5) 0.025(5) 0.021(5) -0.004(4) -0.002(4) -0.001(4)
C58 0.028(5) 0.029(5) 0.024(5) -0.008(4) 0.000(4) -0.006(4)
C59 0.036(6) 0.034(6) 0.031(6) -0.005(5) -0.008(4) -0.012(5)
C60 0.031(5) 0.025(5) 0.038(6) -0.015(4) 0.000(4) -0.006(5)
C61 0.036(6) 0.038(6) 0.029(6) -0.010(5) -0.001(4) -0.013(5)
C62 0.034(6) 0.045(6) 0.032(6) -0.015(5) 0.008(4) -0.017(5)
C63 0.039(6) 0.062(8) 0.034(6) -0.005(6) -0.004(5) -0.019(6)
C64 0.050(7) 0.053(7) 0.039(6) -0.009(5) -0.002(5) -0.031(6)
C65 0.038(6) 0.043(6) 0.037(6) -0.012(5) 0.002(5) -0.010(5)
C66 0.039(6) 0.056(7) 0.028(6) -0.006(5) -0.002(5) -0.021(6)
C67 0.031(5) 0.050(6) 0.032(6) -0.018(5) 0.005(4) -0.018(5)
C68 0.044(6) 0.060(7) 0.038(6) -0.014(6) -0.008(5) -0.027(6)
C69 0.055(7) 0.045(7) 0.028(6) 0.006(5) -0.001(5) -0.027(6)
C70 0.036(6) 0.030(5) 0.033(6) 0.003(5) 0.000(4) -0.010(5)
C71 0.033(5) 0.023(5) 0.026(5) -0.006(4) -0.005(4) 0.000(4)
C72 0.042(6) 0.032(6) 0.041(6) -0.002(5) -0.003(5) -0.012(5)
C73 0.048(7) 0.049(7) 0.039(6) 0.005(5) -0.022(5) -0.023(6)
C74 0.053(7) 0.052(7) 0.040(7) -0.006(6) 0.004(5) -0.016(6)
C75 0.046(7) 0.063(8) 0.038(7) -0.014(6) -0.003(5) -0.013(6)
C76 0.040(6) 0.040(6) 0.039(6) -0.014(5) -0.002(5) -0.016(5)
C77 0.040(6) 0.038(6) 0.035(6) -0.007(5) -0.010(5) -0.007(5)
C78 0.033(6) 0.032(6) 0.040(6) -0.003(5) -0.001(5) -0.010(5)
C79 0.031(5) 0.039(6) 0.031(6) -0.009(5) 0.000(4) -0.002(5)
C80 0.030(5) 0.028(5) 0.041(6) -0.005(5) -0.004(4) -0.007(5)
C81 0.032(6) 0.038(6) 0.039(6) -0.010(5) -0.005(5) -0.008(5)
C82 0.035(6) 0.027(5) 0.036(6) -0.001(5) 0.001(5) -0.011(5)
C83 0.045(6) 0.036(6) 0.034(6) -0.010(5) 0.000(5) -0.018(5)
C84 0.049(7) 0.038(6) 0.034(6) -0.003(5) -0.013(5) -0.019(6)
C1A 0.107(14) 0.055(10) 0.19(2) -0.035(12) 0.094(15) -0.018(10)
C2A 0.074(10) 0.071(10) 0.084(11) -0.013(8) 0.024(8) -0.022(8)
C3A 0.082(10) 0.076(10) 0.073(10) -0.028(8) 0.022(8) -0.025(9)
C4A 0.068(9) 0.056(8) 0.098(12) -0.018(8) 0.016(8) -0.012(8)
C5A 0.063(8) 0.071(9) 0.049(8) -0.018(7) 0.008(6) -0.018(7)
C6A 0.076(9) 0.047(8) 0.060(9) -0.004(7) 0.007(7) -0.004(7)
C1B 0.105(13) 0.095(13) 0.078(11) -0.031(10) -0.020(10) -0.027(11)
C2B 0.066(9) 0.085(10) 0.071(10) -0.031(8) -0.012(7) -0.022(8)
C3B 0.132(16) 0.084(12) 0.060(10) -0.004(9) -0.018(10) -0.013(11)
C4B 0.19(2) 0.15(2) 0.048(11) 0.001(12) -0.032(12) -0.035(18)
C5B 0.069(10) 0.132(15) 0.077(11) -0.053(11) -0.022(8) -0.015(10)
C6B 0.113(14) 0.080(11) 0.083(11) -0.026(9) 0.017(10) -0.044(10)

loop_
_atom_type_symbol
_atom_type_description
_atom_type_scat_dispersion_real
_atom_type_scat_dispersion_imag
_atom_type_scat_source
C C 0.0181 0.0091 'International Tables Vol C Tables 4.2.6.8 and 6.1.1.4'
H H 0.0000 0.0000 'International Tables Vol C Tables 4.2.6.8 and 6.1.1.4'
P P 0.2955 0.4335 'International Tables Vol C Tables 4.2.6.8 and 6.1.1.4'
Au Au -4.4197 7.2980 'International Tables Vol C Tables 4.2.6.8 and 6.1.1.4'

loop_
_geom_angle_atom_site_label_1
_geom_angle_atom_site_label_2
_geom_angle_atom_site_label_3
_geom_angle
C1T Au1 P1 178.4(3)
C2T Au2 P2 177.8(3)
C3T Au3 P3 177.6(3)
C4T Au4 P4 178.5(3)
C15 P1 C1 105.8(4)
C15 P1 C29 102.5(4)
C1 P1 C29 104.8(4)
C15 P1 Au1 112.2(3)
C1 P1 Au1 115.7(3)
C29 P1 Au1 114.7(3)
C14 P2 C28 105.0(5)
C14 P2 C42 102.6(5)
C28 P2 C42 105.6(5)
C14 P2 Au2 116.8(3)
C28 P2 Au2 110.4(3)
C42 P2 Au2 115.3(3)
C57 P3 C71 102.8(4)
C57 P3 C43 105.3(4)
C71 P3 C43 104.6(4)
C57 P3 Au3 113.2(3)
C71 P3 Au3 118.5(3)
C43 P3 Au3 111.2(3)
C70 P4 C84 105.8(5)
C70 P4 C56 104.7(5)
C84 P4 C56 101.7(5)
C70 P4 Au4 111.6(4)
C84 P4 Au4 117.8(4)
C56 P4 Au4 114.0(3)
Au1 C1T H1C1 109.5
Au1 C1T H1C2 109.5
H1C1 C1T H1C2 109.5
Au1 C1T H1C3 109.5
H1C1 C1T H1C3 109.5
H1C2 C1T H1C3 109.5
Au2 C2T H2C1 109.5
Au2 C2T H2C2 109.5
H2C1 C2T H2C2 109.5
Au2 C2T H2C3 109.5
H2C1 C2T H2C3 109.5
H2C2 C2T H2C3 109.5
Au3 C3T H3C1 109.5
Au3 C3T H3C2 109.5
H3C1 C3T H3C2 109.5
Au3 C3T H3C3 109.5
H3C1 C3T H3C3 109.5
H3C2 C3T H3C3 109.5
Au4 C4T H4C1 109.5
Au4 C4T H4C2 109.5
H4C1 C4T H4C2 109.5
Au4 C4T H4C3 109.5
H4C1 C4T H4C3 109.5
H4C2 C4T H4C3 109.5
C2 C1 P1 116.5(6)
C2 C1 H1A 108.2
P1 C1 H1A 108.2
C2 C1 H1B 108.2
P1 C1 H1B 108.2
H1A C1 H1B 107.3
C3 C2 C1 114.3(8)
C3 C2 H2A 108.7
C1 C2 H2A 108.7
C3 C2 H2B 108.7
C1 C2 H2B 108.7
H2A C2 H2B 107.6
C2 C3 C4 114.0(8)
C2 C3 H3A 108.7
C4 C3 H3A 108.7
C2 C3 H3B 108.7
C4 C3 H3B 108.7
H3A C3 H3B 107.6
C3 C4 C5 114.2(8)
C3 C4 H4A 108.7
C5 C4 H4A 108.7
C3 C4 H4B 108.7
C5 C4 H4B 108.7
H4A C4 H4B 107.6
C6 C5 C4 114.8(9)
C6 C5 H5A 108.6
C4 C5 H5A 108.6
C6 C5 H5B 108.6
C4 C5 H5B 108.6
H5A C5 H5B 107.6
C7 C6 C5 115.4(9)
C7 C6 H6A 108.4
C5 C6 H6A 108.4
C7 C6 H6B 108.4
C5 C6 H6B 108.4
H6A C6 H6B 107.5
C6 C7 C8 112.6(9)
C6 C7 H7A 109.1
C8 C7 H7A 109.1
C6 C7 H7B 109.1
C8 C7 H7B 109.1
H7A C7 H7B 107.8
C7 C8 C9 115.2(9)
C7 C8 H8A 108.5
C9 C8 H8A 108.5
C7 C8 H8B 108.5
C9 C8 H8B 108.5
H8A C8 H8B 107.5
C10 C9 C8 114.7(9)
C10 C9 H9A 108.6
C8 C9 H9A 108.6
C10 C9 H9B 108.6
C8 C9 H9B 108.6
H9A C9 H9B 107.6
C9 C10 C11 113.6(9)
C9 C10 H10A 108.8
C11 C10 H10A 108.8
C9 C10 H10B 108.8
C11 C10 H10B 108.8
H10A C10 H10B 107.7
C12 C11 C10 115.0(9)
C12 C11 H11A 108.5
C10 C11 H11A 108.5
C12 C11 H11B 108.5
C10 C11 H11B 108.5
H11A C11 H11B 107.5
C11 C12 C13 115.1(9)
C11 C12 H12A 108.5
C13 C12 H12A 108.5
C11 C12 H12B 108.5
C13 C12 H12B 108.5
H12A C12 H12B 107.5
C14 C13 C12 113.1(9)
C14 C13 H13A 109.0
C12 C13 H13A 109.0
C14 C13 H13B 109.0
C12 C13 H13B 109.0
H13A C13 H13B 107.8
C13 C14 P2 114.9(7)
C13 C14 H14A 108.5
P2 C14 H14A 108.5
C13 C14 H14B 108.5
P2 C14 H14B 108.5
H14A C14 H14B 107.5
C16 C15 P1 113.5(7)
C16 C15 H15A 108.9
P1 C15 H15A 108.9
C16 C15 H15B 108.9
P1 C15 H15B 108.9
H15A C15 H15B 107.7
C15 C16 C17 113.9(9)
C15 C16 H16A 108.8
C17 C16 H16A 108.8
C15 C16 H16B 108.8
C17 C16 H16B 108.8
H16A C16 H16B 107.7
C18 C17 C16 113.5(10)
C18 C17 H17A 108.9
C16 C17 H17A 108.9
C18 C17 H17B 108.9
C16 C17 H17B 108.9
H17A C17 H17B 107.7
C17 C18 C19 117.1(10)
C17 C18 H18A 108.0
C19 C18 H18A 108.0
C17 C18 H18B 108.0
C19 C18 H18B 108.0
H18A C18 H18B 107.3
C20 C19 C18 114.9(12)
C20 C19 H19A 108.5
C18 C19 H19A 108.5
C20 C19 H19B 108.5
C18 C19 H19B 108.5
H19A C19 H19B 107.5
C19 C20 C21 114.6(12)
C19 C20 H20A 108.6
C21 C20 H20A 108.6
C19 C20 H20B 108.6
C21 C20 H20B 108.6
H20A C20 H20B 107.6
C20 C21 C22 114.7(17)
C20 C21 H21A 108.6
C22 C21 H21A 108.6
C20 C21 H21B 108.6
C22 C21 H21B 108.6
H21A C21 H21B 107.6
C23 C22 C21 119(2)
C23 C22 H22A 107.6
C21 C22 H22A 107.6
C23 C22 H22B 107.6
C21 C22 H22B 107.6
H22A C22 H22B 107.0
C22 C23 C24 120.8(15)
C22 C23 H23A 107.1
C24 C23 H23A 107.1
C22 C23 H23B 107.1
C24 C23 H23B 107.1
H23A C23 H23B 106.8
C23 C24 C25 116.5(14)
C23 C24 H24A 108.2
C25 C24 H24A 108.2
C23 C24 H24B 108.2
C25 C24 H24B 108.2
H24A C24 H24B 107.3
C24 C25 C26 112.2(10)
C24 C25 H25A 109.2
C26 C25 H25A 109.2
C24 C25 H25B 109.2
C26 C25 H25B 109.2
H25A C25 H25B 107.9
C27 C26 C25 111.6(9)
C27 C26 H26A 109.3
C25 C26 H26A 109.3
C27 C26 H26B 109.3
C25 C26 H26B 109.3
H26A C26 H26B 108.0
C26 C27 C28 112.3(8)
C26 C27 H27A 109.2
C28 C27 H27A 109.2
C26 C27 H27B 109.2
C28 C27 H27B 109.2
H27A C27 H27B 107.9
C27 C28 P2 119.0(7)
C27 C28 H28A 107.6
P2 C28 H28A 107.6
C27 C28 H28B 107.6
P2 C28 H28B 107.6
H28A C28 H28B 107.0
C30 C29 P1 110.7(6)
C30 C29 H29A 109.5
P1 C29 H29A 109.5
C30 C29 H29B 109.5
P1 C29 H29B 109.5
H29A C29 H29B 108.1
C31 C30 C29 113.4(8)
C31 C30 H30A 108.9
C29 C30 H30A 108.9
C31 C30 H30B 108.9
C29 C30 H30B 108.9
H30A C30 H30B 107.7
C32 C31 C30 114.8(9)
C32 C31 H31A 108.6
C30 C31 H31A 108.6
C32 C31 H31B 108.6
C30 C31 H31B 108.6
H31A C31 H31B 107.5
C31 C32 C33 115.1(9)
C31 C32 H32A 108.5
C33 C32 H32A 108.5
C31 C32 H32B 108.5
C33 C32 H32B 108.5
H32A C32 H32B 107.5
C34 C33 C32 113.6(9)
C34 C33 H33A 108.8
C32 C33 H33A 108.8
C34 C33 H33B 108.8
C32 C33 H33B 108.8
H33A C33 H33B 107.7
C33 C34 C35 115.6(9)
C33 C34 H34A 108.4
C35 C34 H34A 108.4
C33 C34 H34B 108.4
C35 C34 H34B 108.4
H34A C34 H34B 107.4
C36 C35 C34 114.3(9)
C36 C35 H35A 108.7
C34 C35 H35A 108.7
C36 C35 H35B 108.7
C34 C35 H35B 108.7
H35A C35 H35B 107.6
C37 C36 C35 115.3(9)
C37 C36 H36A 108.4
C35 C36 H36A 108.4
C37 C36 H36B 108.4
C35 C36 H36B 108.4
H36A C36 H36B 107.5
C38 C37 C36 115.3(9)
C38 C37 H37A 108.4
C36 C37 H37A 108.4
C38 C37 H37B 108.4
C36 C37 H37B 108.4
H37A C37 H37B 107.5
C37 C38 C39 113.6(8)
C37 C38 H38A 108.8
C39 C38 H38A 108.8
C37 C38 H38B 108.8
C39 C38 H38B 108.8
H38A C38 H38B 107.7
C40 C39 C38 116.0(8)
C40 C39 H39A 108.3
C38 C39 H39A 108.3
C40 C39 H39B 108.3
C38 C39 H39B 108.3
H39A C39 H39B 107.4
C41 C40 C39 113.6(8)
C41 C40 H40A 108.9
C39 C40 H40A 108.9
C41 C40 H40B 108.9
C39 C40 H40B 108.9
H40A C40 H40B 107.7
C42 C41 C40 117.8(9)
C42 C41 H41A 107.9
C40 C41 H41A 107.9
C42 C41 H41B 107.9
C40 C41 H41B 107.9
H41A C41 H41B 107.2
C41 C42 P2 112.8(7)
C41 C42 H42A 109.0
P2 C42 H42A 109.0
C41 C42 H42B 109.0
P2 C42 H42B 109.0
H42A C42 H42B 107.8
C44 C43 P3 118.3(6)
C44 C43 H43A 107.7
P3 C43 H43A 107.7
C44 C43 H43B 107.7
P3 C43 H43B 107.7
H43A C43 H43B 107.1
C43 C44 C45 112.8(8)
C43 C44 H44A 109.0
C45 C44 H44A 109.0
C43 C44 H44B 109.0
C45 C44 H44B 109.0
H44A C44 H44B 107.8
C46 C45 C44 115.8(9)
C46 C45 H45A 108.3
C44 C45 H45A 108.3
C46 C45 H45B 108.3
C44 C45 H45B 108.3
H45A C45 H45B 107.4
C45 C46 C47 112.9(9)
C45 C46 H46A 109.0
C47 C46 H46A 109.0
C45 C46 H46B 109.0
C47 C46 H46B 109.0
H46A C46 H46B 107.8
C48 C47 C46 114.6(10)
C48 C47 H47A 108.6
C46 C47 H47A 108.6
C48 C47 H47B 108.6
C46 C47 H47B 108.6
H47A C47 H47B 107.6
C47 C48 C49 114.5(10)
C47 C48 H48A 108.6
C49 C48 H48A 108.6
C47 C48 H48B 108.6
C49 C48 H48B 108.6
H48A C48 H48B 107.6
C50 C49 C48 113.2(10)
C50 C49 H49A 108.9
C48 C49 H49A 108.9
C50 C49 H49B 108.9
C48 C49 H49B 108.9
H49A C49 H49B 107.8
C49 C50 C51 114.0(11)
C49 C50 H50A 108.8
C51 C50 H50A 108.8
C49 C50 H50B 108.8
C51 C50 H50B 108.8
H50A C50 H50B 107.6
C52 C51 C50 112.7(11)
C52 C51 H51A 109.1
C50 C51 H51A 109.1
C52 C51 H51B 109.1
C50 C51 H51B 109.1
H51A C51 H51B 107.8
C53 C52 C51 113.0(12)
C53 C52 H52A 109.0
C51 C52 H52A 109.0
C53 C52 H52B 109.0
C51 C52 H52B 109.0
H52A C52 H52B 107.8
C52 C53 C54 117.7(12)
C52 C53 H53A 107.9
C54 C53 H53A 107.9
C52 C53 H53B 107.9
C54 C53 H53B 107.9
H53A C53 H53B 107.2
C55 C54 C53 113.8(11)
C55 C54 H54A 108.8
C53 C54 H54A 108.8
C55 C54 H54B 108.8
C53 C54 H54B 108.8
H54A C54 H54B 107.7
C56 C55 C54 112.7(10)
C56 C55 H55A 109.0
C54 C55 H55A 109.0
C56 C55 H55B 109.0
C54 C55 H55B 109.0
H55A C55 H55B 107.8
C55 C56 P4 116.6(8)
C55 C56 H56A 108.1
P4 C56 H56A 108.1
C55 C56 H56B 108.1
P4 C56 H56B 108.1
H56A C56 H56B 107.3
C58 C57 P3 114.7(6)
C58 C57 H57A 108.6
P3 C57 H57A 108.6
C58 C57 H57B 108.6
P3 C57 H57B 108.6
H57A C57 H57B 107.6
C59 C58 C57 113.3(8)
C59 C58 H58A 108.9
C57 C58 H58A 108.9
C59 C58 H58B 108.9
C57 C58 H58B 108.9
H58A C58 H58B 107.7
C58 C59 C60 114.4(8)
C58 C59 H59A 108.7
C60 C59 H59A 108.7
C58 C59 H59B 108.7
C60 C59 H59B 108.7
H59A C59 H59B 107.6
C61 C60 C59 112.4(8)
C61 C60 H60A 109.1
C59 C60 H60A 109.1
C61 C60 H60B 109.1
C59 C60 H60B 109.1
H60A C60 H60B 107.9
C62 C61 C60 112.5(8)
C62 C61 H61A 109.1
C60 C61 H61A 109.1
C62 C61 H61B 109.1
C60 C61 H61B 109.1
H61A C61 H61B 107.8
C61 C62 C63 112.9(8)
C61 C62 H62A 109.0
C63 C62 H62A 109.0
C61 C62 H62B 109.0
C63 C62 H62B 109.0
H62A C62 H62B 107.8
C64 C63 C62 115.6(9)
C64 C63 H63A 108.4
C62 C63 H63A 108.4
C64 C63 H63B 108.4
C62 C63 H63B 108.4
H63A C63 H63B 107.4
C65 C64 C63 114.3(9)
C65 C64 H64A 108.7
C63 C64 H64A 108.7
C65 C64 H64B 108.7
C63 C64 H64B 108.7
H64A C64 H64B 107.6
C64 C65 C66 115.1(9)
C64 C65 H65A 108.5
C66 C65 H65A 108.5
C64 C65 H65B 108.5
C66 C65 H65B 108.5
H65A C65 H65B 107.5
C65 C66 C67 114.2(8)
C65 C66 H66A 108.7
C67 C66 H66A 108.7
C65 C66 H66B 108.7
C67 C66 H66B 108.7
H66A C66 H66B 107.6
C68 C67 C66 113.6(8)
C68 C67 H67A 108.8
C66 C67 H67A 108.8
C68 C67 H67B 108.8
C66 C67 H67B 108.8
H67A C67 H67B 107.7
C69 C68 C67 113.6(9)
C69 C68 H68A 108.9
C67 C68 H68A 108.9
C69 C68 H68B 108.9
C67 C68 H68B 108.9
H68A C68 H68B 107.7
C70 C69 C68 111.8(9)
C70 C69 H69A 109.2
C68 C69 H69A 109.2
C70 C69 H69B 109.2
C68 C69 H69B 109.2
H69A C69 H69B 107.9
C69 C70 P4 112.6(7)
C69 C70 H70A 109.1
P4 C70 H70A 109.1
C69 C70 H70B 109.1
P4 C70 H70B 109.1
H70A C70 H70B 107.8
C72 C71 P3 115.6(7)
C72 C71 H71A 108.4
P3 C71 H71A 108.4
C72 C71 H71B 108.4
P3 C71 H71B 108.4
H71A C71 H71B 107.4
C71 C72 C73 115.1(8)
C71 C72 H72A 108.5
C73 C72 H72A 108.5
C71 C72 H72B 108.5
C73 C72 H72B 108.5
H72A C72 H72B 107.5
C74 C73 C72 115.9(9)
C74 C73 H73A 108.3
C72 C73 H73A 108.3
C74 C73 H73B 108.3
C72 C73 H73B 108.3
H73A C73 H73B 107.4
C73 C74 C75 114.6(10)
C73 C74 H74A 108.6
C75 C74 H74A 108.6
C73 C74 H74B 108.6
C75 C74 H74B 108.6
H74A C74 H74B 107.6
C74 C75 C76 114.2(9)
C74 C75 H75A 108.7
C76 C75 H75A 108.7
C74 C75 H75B 108.7
C76 C75 H75B 108.7
H75A C75 H75B 107.6
C77 C76 C75 112.3(9)
C77 C76 H76A 109.1
C75 C76 H76A 109.1
C77 C76 H76B 109.1
C75 C76 H76B 109.1
H76A C76 H76B 107.9
C76 C77 C78 115.5(8)
C76 C77 H77A 108.4
C78 C77 H77A 108.4
C76 C77 H77B 108.4
C78 C77 H77B 108.4
H77A C77 H77B 107.5
C79 C78 C77 114.7(8)
C79 C78 H78A 108.6
C77 C78 H78A 108.6
C79 C78 H78B 108.6
C77 C78 H78B 108.6
H78A C78 H78B 107.6
C78 C79 C80 112.9(8)
C78 C79 H79A 109.0
C80 C79 H79A 109.0
C78 C79 H79B 109.0
C80 C79 H79B 109.0
H79A C79 H79B 107.8
C81 C80 C79 114.3(8)
C81 C80 H80A 108.7
C79 C80 H80A 108.7
C81 C80 H80B 108.7
C79 C80 H80B 108.7
H80A C80 H80B 107.6
C80 C81 C82 114.7(8)
C80 C81 H81A 108.6
C82 C81 H81A 108.6
C80 C81 H81B 108.6
C82 C81 H81B 108.6
H81A C81 H81B 107.6
C83 C82 C81 114.6(8)
C83 C82 H82A 108.6
C81 C82 H82A 108.6
C83 C82 H82B 108.6
C81 C82 H82B 108.6
H82A C82 H82B 107.6
C82 C83 C84 112.2(8)
C82 C83 H83A 109.2
C84 C83 H83A 109.2
C82 C83 H83B 109.2
C84 C83 H83B 109.2
H83A C83 H83B 107.9
C83 C84 P4 114.5(7)
C83 C84 H84A 108.6
P4 C84 H84A 108.6
C83 C84 H84B 108.6
P4 C84 H84B 108.6
H84A C84 H84B 107.6
C2A C1A C6A 122.8(14)
C2A C1A C5A 109.2(15)
C6A C1A C5A 118.8(14)
C2A C1A H1A1 100.2
C6A C1A H1A1 100.2
C5A C1A H1A1 100.2
C1A C2A C3A 109.4(13)
C1A C2A H2A1 109.8
C3A C2A H2A1 109.8
C1A C2A H2A2 109.8
C3A C2A H2A2 109.8
H2A1 C2A H2A2 108.3
C4A C3A C2A 103.9(11)
C4A C3A H3A1 111.0
C2A C3A H3A1 111.0
C4A C3A H3A2 111.0
C2A C3A H3A2 111.0
H3A1 C3A H3A2 109.0
C3A C4A C5A 106.3(12)
C3A C4A H4A1 110.5
C5A C4A H4A1 110.5
C3A C4A H4A2 110.5
C5A C4A H4A2 110.5
H4A1 C4A H4A2 108.7
C1A C5A C4A 104.8(11)
C1A C5A H5A1 110.8
C4A C5A H5A1 110.8
C1A C5A H5A2 110.8
C4A C5A H5A2 110.8
H5A1 C5A H5A2 108.9
C1A C6A H6A1 109.5
C1A C6A H6A2 109.5
H6A1 C6A H6A2 109.5
C1A C6A H6A3 109.5
H6A1 C6A H6A3 109.5
H6A2 C6A H6A3 109.5
C6B C1B C2B 116.2(14)
C6B C1B C5B 113.4(16)
C2B C1B C5B 103.7(14)
C6B C1B H1B1 107.7
C2B C1B H1B1 107.7
C5B C1B H1B1 107.7
C1B C2B C3B 106.7(13)
C1B C2B H2B1 110.4
C3B C2B H2B1 110.4
C1B C2B H2B2 110.4
C3B C2B H2B2 110.4
H2B1 C2B H2B2 108.6
C4B C3B C2B 101.9(14)
C4B C3B H3B1 111.4
C2B C3B H3B1 111.4
C4B C3B H3B2 111.4
C2B C3B H3B2 111.4
H3B1 C3B H3B2 109.2
C3B C4B C5B 108.6(13)
C3B C4B H4B1 110.0
C5B C4B H4B1 110.0
C3B C4B H4B2 110.0
C5B C4B H4B2 110.0
H4B1 C4B H4B2 108.3
C1B C5B C4B 98.6(15)
C1B C5B H5B1 112.1
C4B C5B H5B1 112.1
C1B C5B H5B2 112.1
C4B C5B H5B2 112.1
H5B1 C5B H5B2 109.7
C1B C6B H6B1 109.5
C1B C6B H6B2 109.5
H6B1 C6B H6B2 109.5
C1B C6B H6B3 109.5
H6B1 C6B H6B3 109.5
H6B2 C6B H6B3 109.5

loop_
_geom_bond_atom_site_label_1
_geom_bond_atom_site_label_2
_geom_bond_distance
Au1 C1T 2.108(10)
Au1 P1 2.288(2)
Au2 C2T 2.085(9)
Au2 P2 2.304(2)
Au3 C3T 2.083(10)
Au3 P3 2.295(2)
Au4 C4T 2.074(9)
Au4 P4 2.291(3)
P1 C15 1.819(9)
P1 C1 1.834(9)
P1 C29 1.834(10)
P2 C14 1.816(10)
P2 C28 1.824(10)
P2 C42 1.850(11)
P3 C57 1.816(9)
P3 C71 1.827(10)
P3 C43 1.844(9)
P4 C70 1.823(10)
P4 C84 1.825(10)
P4 C56 1.872(11)
C1T H1C1 0.9800
C1T H1C2 0.9800
C1T H1C3 0.9800
C2T H2C1 0.9800
C2T H2C2 0.9800
C2T H2C3 0.9800
C3T H3C1 0.9800
C3T H3C2 0.9800
C3T H3C3 0.9800
C4T H4C1 0.9800
C4T H4C2 0.9800
C4T H4C3 0.9800
C1 C2 1.523(13)
C1 H1A 0.9900
C1 H1B 0.9900
C2 C3 1.512(13)
C2 H2A 0.9900
C2 H2B 0.9900
C3 C4 1.521(13)
C3 H3A 0.9900
C3 H3B 0.9900
C4 C5 1.530(14)
C4 H4A 0.9900
C4 H4B 0.9900
C5 C6 1.517(16)
C5 H5A 0.9900
C5 H5B 0.9900
C6 C7 1.512(15)
C6 H6A 0.9900
C6 H6B 0.9900
C7 C8 1.523(16)
C7 H7A 0.9900
C7 H7B 0.9900
C8 C9 1.534(15)
C8 H8A 0.9900
C8 H8B 0.9900
C9 C10 1.523(14)
C9 H9A 0.9900
C9 H9B 0.9900
C10 C11 1.534(15)
C10 H10A 0.9900
C10 H10B 0.9900
C11 C12 1.510(15)
C11 H11A 0.9900
C11 H11B 0.9900
C12 C13 1.522(14)
C12 H12A 0.9900
C12 H12B 0.9900
C13 C14 1.506(14)
C13 H13A 0.9900
C13 H13B 0.9900
C14 H14A 0.9900
C14 H14B 0.9900
C15 C16 1.512(14)
C15 H15A 0.9900
C15 H15B 0.9900
C16 C17 1.533(15)
C16 H16A 0.9900
C16 H16B 0.9900
C17 C18 1.491(18)
C17 H17A 0.9900
C17 H17B 0.9900
C18 C19 1.514(17)
C18 H18A 0.9900
C18 H18B 0.9900
C19 C20 1.455(17)
C19 H19A 0.9900
C19 H19B 0.9900
C20 C21 1.51(2)
C20 H20A 0.9900
C20 H20B 0.9900
C21 C22 1.55(2)
C21 H21A 0.9900
C21 H21B 0.9900
C22 C23 1.35(3)
C22 H22A 0.9900
C22 H22B 0.9900
C23 C24 1.49(2)
C23 H23A 0.9900
C23 H23B 0.9900
C24 C25 1.527(17)
C24 H24A 0.9900
C24 H24B 0.9900
C25 C26 1.538(14)
C25 H25A 0.9900
C25 H25B 0.9900
C26 C27 1.530(15)
C26 H26A 0.9900
C26 H26B 0.9900
C27 C28 1.546(13)
C27 H27A 0.9900
C27 H27B 0.9900
C28 H28A 0.9900
C28 H28B 0.9900
C29 C30 1.536(13)
C29 H29A 0.9900
C29 H29B 0.9900
C30 C31 1.531(14)
C30 H30A 0.9900
C30 H30B 0.9900
C31 C32 1.474(15)
C31 H31A 0.9900
C31 H31B 0.9900
C32 C33 1.537(14)
C32 H32A 0.9900
C32 H32B 0.9900
C33 C34 1.522(15)
C33 H33A 0.9900
C33 H33B 0.9900
C34 C35 1.526(14)
C34 H34A 0.9900
C34 H34B 0.9900
C35 C36 1.522(14)
C35 H35A 0.9900
C35 H35B 0.9900
C36 C37 1.519(15)
C36 H36A 0.9900
C36 H36B 0.9900
C37 C38 1.503(14)
C37 H37A 0.9900
C37 H37B 0.9900
C38 C39 1.518(14)
C38 H38A 0.9900
C38 H38B 0.9900
C39 C40 1.507(14)
C39 H39A 0.9900
C39 H39B 0.9900
C40 C41 1.499(14)
C40 H40A 0.9900
C40 H40B 0.9900
C41 C42 1.486(15)
C41 H41A 0.9900
C41 H41B 0.9900
C42 H42A 0.9900
C42 H42B 0.9900
C43 C44 1.496(12)
C43 H43A 0.9900
C43 H43B 0.9900
C44 C45 1.508(13)
C44 H44A 0.9900
C44 H44B 0.9900
C45 C46 1.491(14)
C45 H45A 0.9900
C45 H45B 0.9900
C46 C47 1.531(14)
C46 H46A 0.9900
C46 H46B 0.9900
C47 C48 1.492(16)
C47 H47A 0.9900
C47 H47B 0.9900
C48 C49 1.539(17)
C48 H48A 0.9900
C48 H48B 0.9900
C49 C50 1.518(17)
C49 H49A 0.9900
C49 H49B 0.9900
C50 C51 1.541(18)
C50 H50A 0.9900
C50 H50B 0.9900
C51 C52 1.527(18)
C51 H51A 0.9900
C51 H51B 0.9900
C52 C53 1.506(19)
C52 H52A 0.9900
C52 H52B 0.9900
C53 C54 1.533(19)
C53 H53A 0.9900
C53 H53B 0.9900
C54 C55 1.531(16)
C54 H54A 0.9900
C54 H54B 0.9900
C55 C56 1.504(15)
C55 H55A 0.9900
C55 H55B 0.9900
C56 H56A 0.9900
C56 H56B 0.9900
C57 C58 1.534(13)
C57 H57A 0.9900
C57 H57B 0.9900
C58 C59 1.516(13)
C58 H58A 0.9900
C58 H58B 0.9900
C59 C60 1.548(13)
C59 H59A 0.9900
C59 H59B 0.9900
C60 C61 1.537(13)
C60 H60A 0.9900
C60 H60B 0.9900
C61 C62 1.521(13)
C61 H61A 0.9900
C61 H61B 0.9900
C62 C63 1.539(15)
C62 H62A 0.9900
C62 H62B 0.9900
C63 C64 1.503(14)
C63 H63A 0.9900
C63 H63B 0.9900
C64 C65 1.495(14)
C64 H64A 0.9900
C64 H64B 0.9900
C65 C66 1.508(14)
C65 H65A 0.9900
C65 H65B 0.9900
C66 C67 1.526(14)
C66 H66A 0.9900
C66 H66B 0.9900
C67 C68 1.526(14)
C67 H67A 0.9900
C67 H67B 0.9900
C68 C69 1.515(14)
C68 H68A 0.9900
C68 H68B 0.9900
C69 C70 1.507(14)
C69 H69A 0.9900
C69 H69B 0.9900
C70 H70A 0.9900
C70 H70B 0.9900
C71 C72 1.515(13)
C71 H71A 0.9900
C71 H71B 0.9900
C72 C73 1.542(14)
C72 H72A 0.9900
C72 H72B 0.9900
C73 C74 1.488(15)
C73 H73A 0.9900
C73 H73B 0.9900
C74 C75 1.527(15)
C74 H74A 0.9900
C74 H74B 0.9900
C75 C76 1.546(14)
C75 H75A 0.9900
C75 H75B 0.9900
C76 C77 1.512(14)
C76 H76A 0.9900
C76 H76B 0.9900
C77 C78 1.527(14)
C77 H77A 0.9900
C77 H77B 0.9900
C78 C79 1.513(14)
C78 H78A 0.9900
C78 H78B 0.9900
C79 C80 1.523(13)
C79 H79A 0.9900
C79 H79B 0.9900
C80 C81 1.501(14)
C80 H80A 0.9900
C80 H80B 0.9900
C81 C82 1.541(14)
C81 H81A 0.9900
C81 H81B 0.9900
C82 C83 1.523(14)
C82 H82A 0.9900
C82 H82B 0.9900
C83 C84 1.547(15)
C83 H83A 0.9900
C83 H83B 0.9900
C84 H84A 0.9900
C84 H84B 0.9900
C1A C2A 1.360(19)
C1A C6A 1.455(19)
C1A C5A 1.47(2)
C1A H1A1 1.0000
C2A C3A 1.564(19)
C2A H2A1 0.9900
C2A H2A2 0.9900
C3A C4A 1.461(18)
C3A H3A1 0.9900
C3A H3A2 0.9900
C4A C5A 1.520(18)
C4A H4A1 0.9900
C4A H4A2 0.9900
C5A H5A1 0.9900
C5A H5A2 0.9900
C6A H6A1 0.9800
C6A H6A2 0.9800
C6A H6A3 0.9800
C1B C6B 1.46(2)
C1B C2B 1.48(2)
C1B C5B 1.51(2)
C1B H1B1 1.0000
C2B C3B 1.55(2)
C2B H2B1 0.9900
C2B H2B2 0.9900
C3B C4B 1.52(3)
C3B H3B1 0.9900
C3B H3B2 0.9900
C4B C5B 1.58(3)
C4B H4B1 0.9900
C4B H4B2 0.9900
C5B H5B1 0.9900
C5B H5B2 0.9900
C6B H6B1 0.9800
C6B H6B2 0.9800
C6B H6B3 0.9800

loop_
_geom_torsion_atom_site_label_1
_geom_torsion_atom_site_label_2
_geom_torsion_atom_site_label_3
_geom_torsion_atom_site_label_4
_geom_torsion
C1T Au1 P1 C15 35(13)
C1T Au1 P1 C1 157(13)
C1T Au1 P1 C29 -81(13)
C2T Au2 P2 C14 -134(8)
C2T Au2 P2 C28 -14(8)
C2T Au2 P2 C42 105(8)
C3T Au3 P3 C57 -68(7)
C3T Au3 P3 C71 171(7)
C3T Au3 P3 C43 50(7)
C4T Au4 P4 C70 77(13)
C4T Au4 P4 C84 -160(13)
C4T Au4 P4 C56 -41(13)
C15 P1 C1 C2 -42.0(8)
C29 P1 C1 C2 65.8(8)
Au1 P1 C1 C2 -166.9(6)
P1 C1 C2 C3 -177.5(7)
C1 C2 C3 C4 -175.2(8)
C2 C3 C4 C5 -175.8(9)
C3 C4 C5 C6 68.0(12)
C4 C5 C6 C7 63.7(12)
C5 C6 C7 C8 -177.5(9)
C6 C7 C8 C9 177.2(9)
C7 C8 C9 C10 66.4(12)
C8 C9 C10 C11 174.7(9)
C9 C10 C11 C12 -173.7(9)
C10 C11 C12 C13 -62.8(13)
C11 C12 C13 C14 -58.1(12)
C12 C13 C14 P2 -166.9(7)
C28 P2 C14 C13 -66.9(8)
C42 P2 C14 C13 -177.0(8)
Au2 P2 C14 C13 55.8(8)
C1 P1 C15 C16 -65.6(8)
C29 P1 C15 C16 -175.1(7)
Au1 P1 C15 C16 61.4(8)
P1 C15 C16 C17 -173.3(8)
C15 C16 C17 C18 -59.3(13)
C16 C17 C18 C19 -63.6(13)
C17 C18 C19 C20 178.2(10)
C18 C19 C20 C21 -174.7(12)
C19 C20 C21 C22 171.6(13)
C20 C21 C22 C23 -170.3(17)
C21 C22 C23 C24 62(3)
C22 C23 C24 C25 70(2)
C23 C24 C25 C26 70.2(16)
C24 C25 C26 C27 -178.5(11)
C25 C26 C27 C28 -177.9(10)
C26 C27 C28 P2 -178.1(8)
C14 P2 C28 C27 -46.8(9)
C42 P2 C28 C27 61.2(9)
Au2 P2 C28 C27 -173.6(7)
C15 P1 C29 C30 -71.0(8)
C1 P1 C29 C30 178.7(7)
Au1 P1 C29 C30 50.8(8)
P1 C29 C30 C31 178.7(7)
C29 C30 C31 C32 -66.7(12)
C30 C31 C32 C33 -178.0(9)
C31 C32 C33 C34 -176.0(10)
C32 C33 C34 C35 173.4(10)
C33 C34 C35 C36 179.3(10)
C34 C35 C36 C37 56.7(13)
C35 C36 C37 C38 177.5(9)
C36 C37 C38 C39 179.6(9)
C37 C38 C39 C40 -172.0(9)
C38 C39 C40 C41 179.0(9)
C39 C40 C41 C42 -59.9(13)
C40 C41 C42 P2 165.5(8)
C14 P2 C42 C41 -74.3(9)
C28 P2 C42 C41 176.0(8)
Au2 P2 C42 C41 53.8(9)
C57 P3 C43 C44 -45.0(8)
C71 P3 C43 C44 62.9(8)
Au3 P3 C43 C44 -168.0(6)
P3 C43 C44 C45 178.3(7)
C43 C44 C45 C46 179.8(9)
C44 C45 C46 C47 176.7(9)
C45 C46 C47 C48 177.8(10)
C46 C47 C48 C49 -63.1(14)
C47 C48 C49 C50 -60.6(14)
C48 C49 C50 C51 -175.4(10)
C49 C50 C51 C52 -79.0(15)
C50 C51 C52 C53 -177.1(11)
C51 C52 C53 C54 -64.2(17)
C52 C53 C54 C55 -57.4(18)
C53 C54 C55 C56 -173.7(12)
C54 C55 C56 P4 175.4(9)
C70 P4 C56 C55 48.4(10)
C84 P4 C56 C55 -61.5(10)
Au4 P4 C56 C55 170.6(8)
C71 P3 C57 C58 -170.3(6)
C43 P3 C57 C58 -61.0(7)
Au3 P3 C57 C58 60.7(7)
P3 C57 C58 C59 -178.5(6)
C57 C58 C59 C60 -65.5(11)
C58 C59 C60 C61 -69.5(11)
C59 C60 C61 C62 176.3(8)
C60 C61 C62 C63 174.5(9)
C61 C62 C63 C64 176.3(9)
C62 C63 C64 C65 -69.6(14)
C63 C64 C65 C66 -179.2(10)
C64 C65 C66 C67 -178.2(10)
C65 C66 C67 C68 175.6(9)
C66 C67 C68 C69 -177.1(10)
C67 C68 C69 C70 61.1(13)
C68 C69 C70 P4 165.7(8)
C84 P4 C70 C69 172.8(8)
C56 P4 C70 C69 65.8(9)
Au4 P4 C70 C69 -57.9(8)
C57 P3 C71 C72 -56.3(8)
C43 P3 C71 C72 -166.0(7)
Au3 P3 C71 C72 69.4(8)
P3 C71 C72 C73 173.0(8)
C71 C72 C73 C74 -175.2(10)
C72 C73 C74 C75 175.2(10)
C73 C74 C75 C76 -71.0(14)
C74 C75 C76 C77 177.1(10)
C75 C76 C77 C78 172.9(9)
C76 C77 C78 C79 57.6(12)
C77 C78 C79 C80 174.5(9)
C78 C79 C80 C81 174.8(9)
C79 C80 C81 C82 178.7(9)
C80 C81 C82 C83 168.2(9)
C81 C82 C83 C84 62.3(11)
C82 C83 C84 P4 177.9(7)
C70 P4 C84 C83 67.6(9)
C56 P4 C84 C83 176.8(8)
Au4 P4 C84 C83 -57.9(8)
C6A C1A C2A C3A 159(2)
C5A C1A C2A C3A 13(2)
C1A C2A C3A C4A 3(2)
C2A C3A C4A C5A -17.3(17)
C2A C1A C5A C4A -24(2)
C6A C1A C5A C4A -171.6(18)
C3A C4A C5A C1A 25.4(19)
C6B C1B C2B C3B -167.1(16)
C5B C1B C2B C3B -42.0(18)
C1B C2B C3B C4B 20(2)
C2B C3B C4B C5B 8(2)
C6B C1B C5B C4B 170.9(15)
C2B C1B C5B C4B 43.9(17)
C3B C4B C5B C1B -32(2)
